data_2236151
loop_
_publ_author_name
'Babykala, Rajamanickam'
'Kalaivani, Doraisamyraja'

_publ_section_title
;
 1-(5-Amino-2,4-dinitrophenyl)pyridinium chloride monohydrate
;
_journal_coeditor_code CV5319
_journal_issue 10
_journal_name_full 'Acta Crystallographica Section E'
_journal_page_first o2941
_journal_paper_doi 10.1107/S1600536812038834
_journal_volume 68
_journal_year 2012
_chemical_formula_iupac 'C11 H9 N4 O4 +, Cl -, H2 O'
_chemical_formula_moiety 'C11 H9 N4 O4 +, Cl -, H2 O'
_chemical_formula_sum 'C11 H11 Cl N4 O5'
_chemical_formula_weight 314.69
_chemical_name_systematic
;
1-(5-Amino-2,4-dinitrophenyl)pyridinium chloride monohydrate
;
_space_group_IT_number 14
_symmetry_cell_setting monoclinic
_symmetry_space_group_name_Hall '-P 2ybc'
_symmetry_space_group_name_H-M 'P 1 21/c 1'
_atom_sites_solution_hydrogens geom
_atom_sites_solution_primary direct
_atom_sites_solution_secondary difmap
_audit_creation_method SHELXL-97
_cell_angle_alpha 90.00
_cell_angle_beta 92.362(3)
_cell_angle_gamma 90.00
_cell_formula_units_Z 4
_cell_length_a 5.4312(4)
_cell_length_b 21.493(2)
_cell_length_c 11.3892(9)
_cell_measurement_reflns_used 4581
_cell_measurement_temperature 293(2)
_cell_measurement_theta_max 25.43
_cell_measurement_theta_min 2.60
_cell_volume 1328.36(19)
_computing_cell_refinement 'APEX2 and SAINT (Bruker, 2004)'
_computing_data_collection 'APEX2 (Bruker, 2004)'
_computing_data_reduction 'SAINT and XPREP (Bruker, 2004)'
_computing_molecular_graphics 'ORTEP-3 (Farrugia, 1997) and Mercury (Macrae <i>et al.</i>, 2008)'
_computing_publication_material 'PLATON (Spek, 2009)'
_computing_structure_refinement 'SHELXL97 (Sheldrick, 2008)'
_computing_structure_solution 'SIR92 (Altomare <i>et al.</i>, 1993)'
_diffrn_ambient_temperature 293(2)
_diffrn_measured_fraction_theta_full 0.988
_diffrn_measured_fraction_theta_max 0.988
_diffrn_measurement_device_type 'Bruker Kappa APEXII CCD diffractometer'
_diffrn_measurement_method '\w and \f scan'
_diffrn_radiation_monochromator graphite
_diffrn_radiation_source 'fine-focus sealed tube'
_diffrn_radiation_type MoK\a
_diffrn_radiation_wavelength 0.71073
_diffrn_reflns_av_R_equivalents 0.0308
_diffrn_reflns_av_sigmaI/netI 0.0241
_diffrn_reflns_limit_h_max 6
_diffrn_reflns_limit_h_min -7
_diffrn_reflns_limit_k_max 28
_diffrn_reflns_limit_k_min -28
_diffrn_reflns_limit_l_max 14
_diffrn_reflns_limit_l_min -11
_diffrn_reflns_number 14754
_diffrn_reflns_theta_full 27.87
_diffrn_reflns_theta_max 27.87
_diffrn_reflns_theta_min 2.61
_exptl_absorpt_coefficient_mu 0.317
_exptl_absorpt_correction_T_max 0.9393
_exptl_absorpt_correction_T_min 0.8709
_exptl_absorpt_correction_type multi-scan
_exptl_absorpt_process_details '(SADABS; Bruker, 2004)'
_exptl_crystal_colour red
_exptl_crystal_density_diffrn 1.574
_exptl_crystal_density_method 'not measured'
_exptl_crystal_description block
_exptl_crystal_F_000 648
_exptl_crystal_size_max 0.30
_exptl_crystal_size_mid 0.25
_exptl_crystal_size_min 0.20
_refine_diff_density_max 0.195
_refine_diff_density_min -0.265
_refine_ls_extinction_method none
_refine_ls_goodness_of_fit_ref 1.031
_refine_ls_hydrogen_treatment mixed
_refine_ls_matrix_type full
_refine_ls_number_parameters 224
_refine_ls_number_reflns 3125
_refine_ls_number_restraints 9
_refine_ls_restrained_S_all 1.031
_refine_ls_R_factor_all 0.0571
_refine_ls_R_factor_gt 0.0383
_refine_ls_shift/su_max 0.001
_refine_ls_shift/su_mean 0.000
_refine_ls_structure_factor_coef Fsqd
_refine_ls_weighting_details 'calc w=1/[\s^2^(Fo^2^)+(0.0538P)^2^+0.2604P] where P=(Fo^2^+2Fc^2^)/3'
_refine_ls_weighting_scheme calc
_refine_ls_wR_factor_gt 0.0999
_refine_ls_wR_factor_ref 0.1117
_reflns_number_gt 2288
_reflns_number_total 3125
_reflns_threshold_expression I>2sigma(I)
_cod_data_source_file cv5319.cif
_cod_data_source_block I
_cod_original_cell_volume 1328.33(19)
_cod_original_sg_symbol_H-M 'P 21/c'
_cod_database_code 2236151
_cod_database_fobs_code 2236151

loop_
_symmetry_equiv_pos_as_xyz
'x, y, z'
'-x, y+1/2, -z+1/2'
'-x, -y, -z'
'x, -y-1/2, z-1/2'

loop_
_atom_site_type_symbol
_atom_site_label
_atom_site_fract_x
_atom_site_fract_y
_atom_site_fract_z
_atom_site_U_iso_or_equiv
_atom_site_adp_type
_atom_site_calc_flag
_atom_site_refinement_flags
_atom_site_occupancy
_atom_site_symmetry_multiplicity
_atom_site_disorder_assembly
_atom_site_disorder_group
C C1 0.3483(3) 0.66419(8) 0.10183(14) 0.0449(4) Uani d . 1 1 . .
H H1 0.4780 0.6878 0.1336 0.054 Uiso calc R 1 1 . .
C C2 0.3105(3) 0.66065(9) -0.01760(15) 0.0531(4) Uani d . 1 1 . .
H H2 0.4149 0.6814 -0.0671 0.064 Uiso calc R 1 1 . .
C C3 0.1174(4) 0.62626(9) -0.06342(15) 0.0563(5) Uani d . 1 1 . .
H H3 0.0871 0.6242 -0.1443 0.068 Uiso calc R 1 1 . .
C C4 -0.0302(4) 0.59508(11) 0.01082(17) 0.0663(6) Uani d . 1 1 . .
H H4 -0.1607 0.5712 -0.0194 0.080 Uiso calc R 1 1 . .
C C5 0.0137(3) 0.59893(10) 0.12967(16) 0.0613(5) Uani d . 1 1 . .
H H5 -0.0855 0.5773 0.1803 0.074 Uiso calc R 1 1 . .
C C6 0.2469(3) 0.63860(8) 0.29921(13) 0.0403(4) Uani d . 1 1 . .
C C7 0.1136(3) 0.67842(8) 0.37070(14) 0.0414(4) Uani d . 1 1 . .
C C8 0.1804(3) 0.68200(8) 0.48832(14) 0.0441(4) Uani d . 1 1 . .
H H8 0.0915 0.7076 0.5370 0.053 Uiso calc R 1 1 . .
C C9 0.3760(3) 0.64842(8) 0.53520(13) 0.0432(4) Uani d . 1 1 . .
C C10 0.5080(3) 0.60594(8) 0.46686(13) 0.0439(4) Uani d . 1 1 . .
C C11 0.4326(3) 0.60318(8) 0.34576(14) 0.0446(4) Uani d . 1 1 . .
H H11 0.5138 0.5761 0.2969 0.054 Uiso calc R 1 1 . .
N N2 -0.0913(3) 0.71602(7) 0.32853(13) 0.0493(4) Uani d . 1 1 . .
N N1 0.1997(2) 0.63388(6) 0.17294(11) 0.0404(3) Uani d . 1 1 . .
N N3 0.4403(3) 0.65911(7) 0.65862(12) 0.0517(4) Uani d . 1 1 . .
O O1 -0.1404(2) 0.71820(7) 0.22235(12) 0.0628(4) Uani d . 1 1 . .
O O2 -0.2092(3) 0.74376(8) 0.40064(13) 0.0787(5) Uani d . 1 1 . .
O O3 0.3182(3) 0.69609(7) 0.71230(11) 0.0676(4) Uani d . 1 1 . .
O O4 0.6154(3) 0.63139(8) 0.70329(11) 0.0740(4) Uani d . 1 1 . .
N N4 0.6928(3) 0.57003(8) 0.50422(14) 0.0560(4) Uani d D 1 1 . .
O O5 0.3996(12) 0.4960(2) 0.1460(6) 0.0653(17) Uani d PD 0.555(13) 1 A 1
O O5' 0.4978(12) 0.5075(2) 0.0942(7) 0.0622(16) Uani d PD 0.445(13) 1 B 2
Cl Cl1 0.88637(9) 0.47657(2) 0.30769(4) 0.06455(18) Uani d . 1 1 . .
H H5A 0.274(7) 0.487(3) 0.196(5) 0.15(2) Uiso d PD 0.555(13) 1 A 1
H H5B 0.556(4) 0.494(4) 0.174(5) 0.15(2) Uiso d PD 0.555(13) 1 A 1
H H5C 0.520(14) 0.481(3) 0.156(4) 0.08(3) Uiso d PD 0.445(13) 1 B 2
H H5D 0.554(9) 0.499(3) 0.022(2) 0.064(16) Uiso d PD 0.445(13) 1 B 2
H H4A 0.747(3) 0.5711(10) 0.5766(14) 0.063(6) Uiso d D 1 1 . .
H H4B 0.759(4) 0.5437(9) 0.4563(18) 0.071(7) Uiso d D 1 1 . .

loop_
_atom_site_aniso_label
_atom_site_aniso_U_11
_atom_site_aniso_U_22
_atom_site_aniso_U_33
_atom_site_aniso_U_12
_atom_site_aniso_U_13
_atom_site_aniso_U_23
C1 0.0445(9) 0.0485(9) 0.0413(8) -0.0051(7) -0.0018(7) 0.0032(7)
C2 0.0619(11) 0.0584(11) 0.0389(9) -0.0033(8) 0.0029(8) 0.0053(8)
C3 0.0658(12) 0.0667(12) 0.0356(8) 0.0059(9) -0.0056(8) 0.0004(8)
C4 0.0556(11) 0.0906(15) 0.0512(11) -0.0181(10) -0.0147(9) -0.0037(10)
C5 0.0503(10) 0.0871(15) 0.0460(9) -0.0243(10) -0.0043(8) 0.0058(9)
C6 0.0384(8) 0.0504(9) 0.0318(7) -0.0074(7) -0.0034(6) 0.0046(6)
C7 0.0376(8) 0.0440(9) 0.0423(8) -0.0045(6) -0.0038(6) 0.0045(7)
C8 0.0464(9) 0.0448(9) 0.0412(8) -0.0039(7) 0.0016(7) 0.0002(7)
C9 0.0481(9) 0.0496(9) 0.0315(7) -0.0067(7) -0.0022(6) 0.0051(7)
C10 0.0417(8) 0.0514(9) 0.0380(8) -0.0035(7) -0.0038(7) 0.0073(7)
C11 0.0418(8) 0.0567(10) 0.0353(8) 0.0023(7) -0.0001(6) 0.0029(7)
N2 0.0442(8) 0.0472(8) 0.0556(9) -0.0020(6) -0.0096(7) 0.0005(7)
N1 0.0377(6) 0.0501(8) 0.0328(6) -0.0028(6) -0.0047(5) 0.0041(5)
N3 0.0631(9) 0.0549(9) 0.0365(7) -0.0051(7) -0.0052(7) 0.0035(7)
O1 0.0581(8) 0.0727(9) 0.0557(8) 0.0073(6) -0.0222(6) -0.0006(7)
O2 0.0757(10) 0.0902(11) 0.0696(9) 0.0342(8) -0.0052(8) -0.0106(8)
O3 0.0897(10) 0.0747(9) 0.0384(7) 0.0102(8) 0.0017(7) -0.0052(6)
O4 0.0846(10) 0.0864(11) 0.0486(8) 0.0167(8) -0.0252(7) -0.0053(7)
N4 0.0577(9) 0.0683(11) 0.0409(8) 0.0125(8) -0.0111(7) 0.0022(8)
O5 0.066(3) 0.075(2) 0.054(3) 0.0075(19) -0.014(2) -0.0065(17)
O5' 0.057(3) 0.079(2) 0.050(3) 0.0092(19) 0.001(2) 0.002(2)
Cl1 0.0775(3) 0.0563(3) 0.0576(3) 0.0081(2) -0.0250(2) 0.0010(2)

loop_
_atom_type_symbol
_atom_type_description
_atom_type_scat_dispersion_real
_atom_type_scat_dispersion_imag
_atom_type_scat_source
C C 0.0033 0.0016 'International Tables Vol C Tables 4.2.6.8 and 6.1.1.4'
H H 0.0000 0.0000 'International Tables Vol C Tables 4.2.6.8 and 6.1.1.4'
N N 0.0061 0.0033 'International Tables Vol C Tables 4.2.6.8 and 6.1.1.4'
O O 0.0106 0.0060 'International Tables Vol C Tables 4.2.6.8 and 6.1.1.4'
Cl Cl 0.1484 0.1585 'International Tables Vol C Tables 4.2.6.8 and 6.1.1.4'

loop_
_geom_angle_atom_site_label_1
_geom_angle_atom_site_label_2
_geom_angle_atom_site_label_3
_geom_angle
N1 C1 C2 120.36(15)
N1 C1 H1 119.8
C2 C1 H1 119.8
C3 C2 C1 119.33(16)
C3 C2 H2 120.3
C1 C2 H2 120.3
C4 C3 C2 119.29(16)
C4 C3 H3 120.4
C2 C3 H3 120.4
C3 C4 C5 120.05(18)
C3 C4 H4 120.0
C5 C4 H4 120.0
N1 C5 C4 119.83(17)
N1 C5 H5 120.1
C4 C5 H5 120.1
C11 C6 C7 120.64(14)
C11 C6 N1 116.52(14)
C7 C6 N1 122.83(14)
C8 C7 C6 118.53(14)
C8 C7 N2 117.52(15)
C6 C7 N2 123.95(14)
C9 C8 C7 121.18(15)
C9 C8 H8 119.4
C7 C8 H8 119.4
C8 C9 C10 121.78(14)
C8 C9 N3 116.37(15)
C10 C9 N3 121.85(14)
N4 C10 C9 126.50(15)
N4 C10 C11 118.14(16)
C9 C10 C11 115.35(14)
C6 C11 C10 122.40(16)
C6 C11 H11 118.8
C10 C11 H11 118.8
O2 N2 O1 123.14(15)
O2 N2 C7 118.02(14)
O1 N2 C7 118.83(15)
C1 N1 C5 121.11(14)
C1 N1 C6 118.62(13)
C5 N1 C6 120.26(13)
O4 N3 O3 122.92(14)
O4 N3 C9 118.69(15)
O3 N3 C9 118.39(15)
C10 N4 H4A 121.1(14)
C10 N4 H4B 120.2(15)
H4A N4 H4B 119(2)
H5A O5 H5B 119(3)
H5A O5 H5C 119(5)
H5C O5' H5D 122(4)

loop_
_geom_bond_atom_site_label_1
_geom_bond_atom_site_label_2
_geom_bond_distance
C1 N1 1.336(2)
C1 C2 1.369(2)
C1 H1 0.9300
C2 C3 1.369(3)
C2 H2 0.9300
C3 C4 1.365(3)
C3 H3 0.9300
C4 C5 1.367(3)
C4 H4 0.9300
C5 N1 1.336(2)
C5 H5 0.9300
C6 C11 1.354(2)
C6 C7 1.403(2)
C6 N1 1.4540(19)
C7 C8 1.375(2)
C7 N2 1.442(2)
C8 C9 1.374(2)
C8 H8 0.9300
C9 C10 1.414(2)
C9 N3 1.4528(19)
C10 N4 1.323(2)
C10 C11 1.424(2)
C11 H11 0.9300
N2 O2 1.2176(19)
N2 O1 1.2285(18)
N3 O4 1.2158(19)
N3 O3 1.216(2)
N4 H4A 0.864(15)
N4 H4B 0.874(16)
O5 H5A 0.930(19)
O5 H5B 0.90(2)
O5' H5C 0.916(19)
O5' H5D 0.913(19)

loop_
_geom_hbond_atom_site_label_D
_geom_hbond_atom_site_label_H
_geom_hbond_atom_site_label_A
_geom_hbond_site_symmetry_A
_geom_hbond_distance_DH
_geom_hbond_distance_HA
_geom_hbond_distance_DA
_geom_hbond_angle_DHA
N4 H4A O4 . 0.864(15) 2.088(19) 2.671(2) 124.3(17)
N4 H4B Cl1 . 0.874(16) 2.349(17) 3.2162(19) 171(2)
N4 H4A Cl1 3_766 0.864(15) 2.556(18) 3.2268(16) 135.2(17)
O5 H5B Cl1 . 0.90(2) 2.34(3) 3.187(3) 158(5)
O5 H5A Cl1 1_455 0.930(19) 2.51(2) 3.429(9) 169(5)
O5' H5D O5 3_665 0.913(19) 1.94(3) 2.815(16) 160(5)

loop_
_geom_torsion_atom_site_label_1
_geom_torsion_atom_site_label_2
_geom_torsion_atom_site_label_3
_geom_torsion_atom_site_label_4
_geom_torsion
N1 C1 C2 C3 0.7(3)
C1 C2 C3 C4 -1.4(3)
C2 C3 C4 C5 0.7(3)
C3 C4 C5 N1 0.8(3)
C11 C6 C7 C8 1.9(2)
N1 C6 C7 C8 -176.69(14)
C11 C6 C7 N2 -177.90(15)
N1 C6 C7 N2 3.5(2)
C6 C7 C8 C9 1.2(2)
N2 C7 C8 C9 -178.98(14)
C7 C8 C9 C10 -3.9(2)
C7 C8 C9 N3 175.86(15)
C8 C9 C10 N4 -177.62(17)
N3 C9 C10 N4 2.6(3)
C8 C9 C10 C11 3.3(2)
N3 C9 C10 C11 -176.45(14)
C7 C6 C11 C10 -2.4(2)
N1 C6 C11 C10 176.28(14)
N4 C10 C11 C6 -179.34(16)
C9 C10 C11 C6 -0.2(2)
C8 C7 N2 O2 -7.3(2)
C6 C7 N2 O2 172.42(16)
C8 C7 N2 O1 173.29(15)
C6 C7 N2 O1 -6.9(2)
C2 C1 N1 C5 0.9(3)
C2 C1 N1 C6 179.68(16)
C4 C5 N1 C1 -1.6(3)
C4 C5 N1 C6 179.61(18)
C11 C6 N1 C1 -78.17(19)
C7 C6 N1 C1 100.44(18)
C11 C6 N1 C5 100.64(19)
C7 C6 N1 C5 -80.8(2)
C8 C9 N3 O4 -178.50(16)
C10 C9 N3 O4 1.3(2)
C8 C9 N3 O3 0.6(2)
C10 C9 N3 O3 -179.63(15)
